data_1536151
loop_
_publ_author_name
'Jeitschko, W.'
'Terbuechte, L.J.'
'Rodewald, U.C.'

_publ_section_title
;
 Preparation and crystal structure of the ternary lanthanoid nickel
 arsenides Ln13 Ni25 As19 (Ln = Tm, Yb, and Lu)
;
_journal_name_full 'Zeitschrift fuer Anorganische und Allgemeine Chemie'
_journal_page_first 2095
_journal_page_last 2099
_journal_volume 627
_journal_year 2001
_chemical_formula_sum 'As19 Ni25.22 Tm12.57'
_chemical_name_systematic 'Tm12.57 Ni25.22 As19'
_space_group_IT_number 174
_symmetry_space_group_name_Hall 'P -6'
_symmetry_space_group_name_H-M 'P -6'
_cell_angle_alpha 90
_cell_angle_beta 90
_cell_angle_gamma 120
_cell_formula_units_Z 1
_cell_length_a 16.219
_cell_length_b 16.219
_cell_length_c 3.8778
_cell_volume 883.414
_citation_journal_id_ASTM ZAACAB
_cod_data_source_file Jeitschko_ZAACAB_2001_321.cif
_cod_data_source_block As19Ni25.22Tm12.57
_cod_original_cell_volume 883.4138
_cod_database_code 1536151

loop_
_symmetry_equiv_pos_as_xyz
x,y,z
-x+y,-x,-z
-y,x-y,z
x,y,-z
-x+y,-x,z
-y,x-y,-z

loop_
_atom_site_label
_atom_site_type_symbol
_atom_site_fract_x
_atom_site_fract_y
_atom_site_fract_z
_atom_site_occupancy
_atom_site_U_iso_or_equiv
As4 As 0.05027 0.43627 0 1 0.0
As1 As 0.29327 0.51566 0.5 1 0.0
Tm2 Tm 0.15262 0.13242 0.5 1 0.0
Tm4 Tm 0.53049 0.34101 0 1 0.0
Ni6 Ni 0.01647 0.14883 0 1 0.0
Ni2 Ni 0.15582 0.53237 0.5 1 0.0
Ni10 Ni 0.6667 0.3333 0.5 1 0.0
Ni5 Ni 0.49049 0.03448 0.5 1 0.0
Ni1 Ni 0.38368 0.46488 0 0.145 0.0
Ni7 Ni 0.19584 0.43976 0 1 0.0
Tm5 Tm 0.3333 0.6667 0 1 0.0
Ni8 Ni 0.31005 0.26834 0 1 0.0
Tm1 Tm 0.0362 0.29789 0.5 1 0.0
Ni4 Ni 0.37427 0.19191 0.5 1 0.0
As5 As 0.16546 0.27603 0 1 0.0
Tm3 Tm 0.38368 0.46488 0 0.855 0.0
As6 As 0.28096 0.11198 0 1 0.0
As7 As 0 0 0 1 0.0
As2 As 0.40278 0.35091 0.5 1 0.0
Ni3 Ni 0.24946 0.34986 0.5 0.93 0.0
As3 As 0.52104 0.19492 0.5 1 0.0
Ni9 Ni 0.42947 0.11183 0 1 0.0
